data_4107766
loop_
_publ_author_name
'Elky Almaraz'
'Queite A. de Paula'
'Qin Liu'
'Joseph H. Reibenspies'
'Marcetta Y. Darensbourg'
'Nicholas P. Farrell'

_publ_section_title
;
 Thiolate Bridging and Metal Exchange in Adducts of a Zinc Finger Model
 and PtII Complexes: Biomimetic Studies of Protein/Pt/DNA Interactions
;
_journal_name_full 'Journal of the American Chemical Society'
_journal_page_first 6272
_journal_page_last 6280
_journal_paper_doi 10.1021/ja711254q
_journal_volume 130
_journal_year 2008
_chemical_formula_sum 'C18 H36 Cl2 N4 Pt S4 Zn2'
_chemical_formula_weight 833.48
_chemical_name_systematic
; 
 ? 
;
_space_group_IT_number 61
_symmetry_cell_setting orthorhombic
_symmetry_space_group_name_Hall '-P 2ac 2ab'
_symmetry_space_group_name_H-M 'P b c a'
_atom_sites_solution_hydrogens geom
_atom_sites_solution_primary direct
_atom_sites_solution_secondary difmap
_audit_creation_method SHELXL-97
_cell_angle_alpha 90.00
_cell_angle_beta 90.00
_cell_angle_gamma 90.00
_cell_formula_units_Z 8
_cell_length_a 13.0193(15)
_cell_length_b 14.7971(17)
_cell_length_c 26.831(3)
_cell_measurement_reflns_used 4695
_cell_measurement_temperature 110(2)
_cell_measurement_theta_max 62.13
_cell_measurement_theta_min 3.29
_cell_volume 5168.9(10)
_computing_cell_refinement 'Bruker FRAMBO'
_computing_data_collection 'Bruker FRAMBO'
_computing_data_reduction 'Bruker SAINT'
_computing_molecular_graphics 'Bruker SHELXTL'
_computing_publication_material 'Bruker SHELXTL'
_computing_structure_refinement 'SHELXL-97 (Sheldrick, 1997)'
_computing_structure_solution 'SHELXS-97 (Sheldrick, 1990)'
_diffrn_ambient_temperature 110(2)
_diffrn_measured_fraction_theta_full 0.939
_diffrn_measured_fraction_theta_max 0.939
_diffrn_measurement_device_type 'MWPC area detector'
_diffrn_measurement_method 'phi and omega scans'
_diffrn_radiation_monochromator graphite
_diffrn_radiation_source 'fine-focus sealed tube'
_diffrn_radiation_type CuK\a
_diffrn_radiation_wavelength 1.54178
_diffrn_reflns_av_R_equivalents 0.1204
_diffrn_reflns_av_sigmaI/netI 0.0622
_diffrn_reflns_limit_h_max 14
_diffrn_reflns_limit_h_min -14
_diffrn_reflns_limit_k_max 16
_diffrn_reflns_limit_k_min -16
_diffrn_reflns_limit_l_max 28
_diffrn_reflns_limit_l_min -30
_diffrn_reflns_number 34974
_diffrn_reflns_theta_full 60.00
_diffrn_reflns_theta_max 60.00
_diffrn_reflns_theta_min 3.29
_exptl_absorpt_coefficient_mu 17.129
_exptl_absorpt_correction_T_max 0.7257
_exptl_absorpt_correction_T_min 0.2330
_exptl_absorpt_correction_type multi-scan
_exptl_absorpt_process_details sadabs
_exptl_crystal_density_diffrn 2.142
_exptl_crystal_density_meas 0
_exptl_crystal_F_000 3264
_exptl_crystal_size_max 0.12
_exptl_crystal_size_mid 0.02
_exptl_crystal_size_min 0.02
_refine_diff_density_max 0.882
_refine_diff_density_min -0.557
_refine_diff_density_rms 0.130
_refine_ls_extinction_method none
_refine_ls_goodness_of_fit_ref 1.009
_refine_ls_hydrogen_treatment constr
_refine_ls_matrix_type full
_refine_ls_number_parameters 280
_refine_ls_number_reflns 3607
_refine_ls_number_restraints 252
_refine_ls_restrained_S_all 0.983
_refine_ls_R_factor_all 0.0492
_refine_ls_R_factor_gt 0.0307
_refine_ls_shift/su_max 0.002
_refine_ls_shift/su_mean 0.000
_refine_ls_structure_factor_coef Fsqd
_refine_ls_weighting_details
; calc 
 [0.00000+1.00000exp(1.20(sin\q/\l)^2^)]/ 
   [\s^2^(Fo^2^)+0.0000+0.0000*P+(0.0150P)^2^+0.0000sin\q/\l] 
 where P = 0.33333Fo^2^ + 0.66667Fc^2^ 
;
_refine_ls_weighting_scheme calc
_refine_ls_wR_factor_gt 0.0563
_refine_ls_wR_factor_ref 0.0595
_reflns_number_gt 2612
_reflns_number_total 3607
_reflns_threshold_expression >2sigma(I)
_cod_data_source_file ja711254q-file006.cif
_cod_data_source_block znpt
_cod_original_cell_volume 5169.0(10)
_cod_database_code 4107766

loop_
_symmetry_equiv_pos_as_xyz
'x, y, z'
'-x+1/2, -y, z+1/2'
'-x, y+1/2, -z+1/2'
'x+1/2, -y+1/2, -z'
'-x, -y, -z'
'x-1/2, y, -z-1/2'
'x, -y-1/2, z-1/2'
'-x-1/2, y-1/2, z'

loop_
_atom_site_label
_atom_site_type_symbol
_atom_site_fract_x
_atom_site_fract_y
_atom_site_fract_z
_atom_site_U_iso_or_equiv
_atom_site_adp_type
_atom_site_occupancy
_atom_site_symmetry_multiplicity
_atom_site_calc_flag
_atom_site_refinement_flags
Pt1 Pt 0.766457(18) 0.098527(17) 0.433299(9) 0.01391(9) Uani 1 1 d U
Zn1 Zn 0.75424(6) 0.16321(5) 0.54821(3) 0.01539(18) Uani 1 1 d U
Zn2 Zn 0.76978(6) 0.04642(5) 0.31872(3) 0.01607(19) Uani 1 1 d U
Cl1 Cl 0.67670(12) 0.25032(11) 0.60584(6) 0.0259(4) Uani 1 1 d U
Cl2 Cl 0.82476(12) -0.04492(11) 0.25692(6) 0.0231(4) Uani 1 1 d U
S1 S 0.63663(11) 0.08298(10) 0.49300(5) 0.0166(3) Uani 1 1 d U
S2 S 0.80413(12) 0.23677(10) 0.47156(6) 0.0182(3) Uani 1 1 d U
S3 S 0.89731(11) 0.11264(11) 0.37382(5) 0.0168(3) Uani 1 1 d U
S4 S 0.72199(12) -0.03706(10) 0.39341(5) 0.0181(3) Uani 1 1 d U
N1 N 0.7801(4) 0.0304(3) 0.58092(17) 0.0164(8) Uani 1 1 d U
N2 N 0.9200(4) 0.1575(3) 0.56325(19) 0.0191(9) Uani 1 1 d U
N3 N 0.7513(4) 0.1852(3) 0.29136(17) 0.0169(8) Uani 1 1 d U
N4 N 0.6057(4) 0.0642(3) 0.30771(18) 0.0184(9) Uani 1 1 d U
C1 C 0.6500(5) -0.0285(4) 0.5208(2) 0.0207(12) Uani 1 1 d U
H1A H 0.5824 -0.0591 0.5205 0.025 Uiso 1 1 calc R
H1B H 0.6979 -0.0649 0.5003 0.025 Uiso 1 1 calc R
C2 C 0.6900(4) -0.0246(4) 0.5743(2) 0.0179(11) Uani 1 1 d U
H2A H 0.6347 -0.0009 0.5960 0.022 Uiso 1 1 calc R
H2B H 0.7058 -0.0868 0.5854 0.022 Uiso 1 1 calc R
C3 C 0.8004(5) 0.0435(4) 0.6356(2) 0.0215(11) Uani 1 1 d U
H3A H 0.7938 -0.0155 0.6527 0.026 Uiso 1 1 calc R
H3B H 0.7474 0.0844 0.6495 0.026 Uiso 1 1 calc R
C4 C 0.9066(5) 0.0830(4) 0.6470(2) 0.0254(12) Uani 1 1 d U
H4A H 0.9093 0.0984 0.6829 0.030 Uiso 1 1 calc R
H4B H 0.9586 0.0355 0.6410 0.030 Uiso 1 1 calc R
C5 C 0.9361(5) 0.1658(5) 0.6174(2) 0.0224(11) Uani 1 1 d U
H5A H 0.8957 0.2179 0.6298 0.027 Uiso 1 1 calc R
H5B H 1.0096 0.1792 0.6236 0.027 Uiso 1 1 calc R
C6 C 0.8714(4) -0.0062(4) 0.5558(2) 0.0158(11) Uani 1 1 d U
H6A H 0.8505 -0.0349 0.5241 0.019 Uiso 1 1 calc R
H6B H 0.9029 -0.0533 0.5771 0.019 Uiso 1 1 calc R
C7 C 0.9526(5) 0.0695(4) 0.5449(2) 0.0197(11) Uani 1 1 d U
H7A H 1.0186 0.0530 0.5608 0.024 Uiso 1 1 calc R
H7B H 0.9643 0.0733 0.5085 0.024 Uiso 1 1 calc R
C8 C 0.9707(5) 0.2331(5) 0.5372(2) 0.0216(11) Uani 1 1 d U
H8A H 1.0460 0.2257 0.5405 0.026 Uiso 1 1 calc R
H8B H 0.9518 0.2901 0.5542 0.026 Uiso 1 1 calc R
C9 C 0.9448(4) 0.2421(5) 0.4824(2) 0.0219(13) Uani 1 1 d U
H9A H 0.9789 0.1930 0.4636 0.026 Uiso 1 1 calc R
H9B H 0.9716 0.3004 0.4698 0.026 Uiso 1 1 calc R
C10 C 0.8937(5) 0.2286(4) 0.3504(2) 0.0169(12) Uani 1 1 d U
H10A H 0.8522 0.2661 0.3734 0.020 Uiso 1 1 calc R
H10B H 0.9644 0.2533 0.3500 0.020 Uiso 1 1 calc R
C11 C 0.8484(4) 0.2353(4) 0.2980(2) 0.0150(11) Uani 1 1 d U
H11A H 0.8363 0.2998 0.2902 0.018 Uiso 1 1 calc R
H11B H 0.8995 0.2121 0.2738 0.018 Uiso 1 1 calc R
C12 C 0.7250(5) 0.1853(4) 0.2378(2) 0.0200(11) Uani 1 1 d U
H12A H 0.7728 0.1447 0.2198 0.024 Uiso 1 1 calc R
H12B H 0.7342 0.2471 0.2243 0.024 Uiso 1 1 calc R
C13 C 0.6147(4) 0.1545(4) 0.2281(2) 0.0200(12) Uani 1 1 d U
H13A H 0.5676 0.2030 0.2392 0.024 Uiso 1 1 calc R
H13B H 0.6054 0.1472 0.1917 0.024 Uiso 1 1 calc R
C14 C 0.5828(5) 0.0667(4) 0.2535(2) 0.0211(11) Uani 1 1 d U
H14A H 0.5081 0.0578 0.2487 0.025 Uiso 1 1 calc R
H14B H 0.6186 0.0158 0.2371 0.025 Uiso 1 1 calc R
C15 C 0.6668(4) 0.2230(4) 0.3225(2) 0.0175(11) Uani 1 1 d U
H15A H 0.6372 0.2766 0.3056 0.021 Uiso 1 1 calc R
H15B H 0.6948 0.2427 0.3550 0.021 Uiso 1 1 calc R
C16 C 0.5818(5) 0.1525(4) 0.3311(2) 0.0187(11) Uani 1 1 d U
H16A H 0.5722 0.1438 0.3674 0.022 Uiso 1 1 calc R
H16B H 0.5164 0.1757 0.3172 0.022 Uiso 1 1 calc R
C17 C 0.5514(5) -0.0121(4) 0.3304(2) 0.0217(11) Uani 1 1 d U
H17A H 0.5651 -0.0669 0.3103 0.026 Uiso 1 1 calc R
H17C H 0.4766 0.0000 0.3288 0.026 Uiso 1 1 calc R
C18 C 0.5803(4) -0.0313(4) 0.3842(2) 0.0214(13) Uani 1 1 d U
H18C H 0.5492 -0.0894 0.3945 0.026 Uiso 1 1 calc R
H18A H 0.5517 0.0168 0.4058 0.026 Uiso 1 1 calc R

loop_
_atom_site_aniso_label
_atom_site_aniso_U_11
_atom_site_aniso_U_22
_atom_site_aniso_U_33
_atom_site_aniso_U_23
_atom_site_aniso_U_13
_atom_site_aniso_U_12
Pt1 0.01702(14) 0.01470(14) 0.01000(14) -0.00006(11) -0.00171(11) 0.00016(12)
Zn1 0.0175(4) 0.0166(4) 0.0120(4) 0.0000(3) -0.0008(4) 0.0014(4)
Zn2 0.0180(4) 0.0182(4) 0.0120(4) -0.0010(4) 0.0002(3) -0.0004(4)
Cl1 0.0341(10) 0.0283(9) 0.0151(8) -0.0053(7) 0.0043(7) 0.0080(8)
Cl2 0.0272(9) 0.0259(9) 0.0163(8) -0.0068(7) 0.0051(6) -0.0005(7)
S1 0.0148(8) 0.0215(8) 0.0136(8) 0.0004(7) 0.0011(6) 0.0009(6)
S2 0.0271(9) 0.0141(8) 0.0134(8) -0.0016(6) 0.0014(6) -0.0015(7)
S3 0.0143(8) 0.0221(9) 0.0140(8) -0.0001(7) 0.0004(6) -0.0012(7)
S4 0.0255(8) 0.0144(8) 0.0145(8) -0.0027(6) 0.0007(7) -0.0028(7)
N1 0.0177(19) 0.0203(19) 0.0113(19) 0.0023(16) -0.0010(15) 0.0033(16)
N2 0.0209(18) 0.023(2) 0.0137(19) -0.0028(18) -0.0013(17) -0.0024(16)
N3 0.020(2) 0.0199(18) 0.0107(19) 0.0029(16) -0.0013(16) -0.0012(17)
N4 0.0203(19) 0.023(2) 0.0123(19) -0.0033(16) -0.0010(16) -0.0007(17)
C1 0.019(3) 0.021(3) 0.022(3) -0.001(2) 0.001(2) -0.004(2)
C2 0.017(2) 0.021(2) 0.016(2) 0.001(2) 0.006(2) 0.001(2)
C3 0.027(3) 0.026(3) 0.012(2) 0.004(2) 0.002(2) 0.001(2)
C4 0.030(3) 0.031(3) 0.016(2) 0.004(2) -0.004(2) -0.004(2)
C5 0.026(3) 0.027(3) 0.015(2) 0.000(2) -0.004(2) -0.003(2)
C6 0.016(2) 0.019(2) 0.012(2) 0.000(2) 0.001(2) 0.0005(19)
C7 0.021(2) 0.023(2) 0.016(3) -0.004(2) 0.001(2) 0.001(2)
C8 0.025(2) 0.024(3) 0.016(2) -0.003(2) -0.001(2) -0.009(2)
C9 0.025(3) 0.026(3) 0.014(3) -0.004(2) 0.001(2) -0.012(2)
C10 0.016(3) 0.019(3) 0.015(3) -0.002(2) 0.002(2) 0.001(2)
C11 0.016(2) 0.019(2) 0.010(2) -0.001(2) 0.0049(19) 0.000(2)
C12 0.022(2) 0.024(3) 0.014(2) 0.003(2) -0.003(2) 0.000(2)
C13 0.018(2) 0.028(3) 0.014(3) 0.000(2) -0.004(2) 0.001(2)
C14 0.021(2) 0.030(3) 0.013(2) -0.002(2) -0.002(2) -0.001(2)
C15 0.020(2) 0.020(2) 0.012(2) 0.002(2) 0.000(2) 0.0002(19)
C16 0.020(2) 0.021(2) 0.016(3) -0.002(2) -0.002(2) 0.004(2)
C17 0.022(2) 0.023(3) 0.020(2) -0.002(2) -0.001(2) -0.006(2)
C18 0.023(3) 0.020(3) 0.021(3) 0.000(2) 0.002(2) -0.010(2)

loop_
_atom_type_symbol
_atom_type_description
_atom_type_scat_dispersion_real
_atom_type_scat_dispersion_imag
_atom_type_scat_source
C C 0.0181 0.0091 'International Tables Vol C Tables 4.2.6.8 and 6.1.1.4'
H H 0.0000 0.0000 'International Tables Vol C Tables 4.2.6.8 and 6.1.1.4'
N N 0.0311 0.0180 'International Tables Vol C Tables 4.2.6.8 and 6.1.1.4'
S S 0.3331 0.5567 'International Tables Vol C Tables 4.2.6.8 and 6.1.1.4'
Cl Cl 0.3639 0.7018 'International Tables Vol C Tables 4.2.6.8 and 6.1.1.4'
Zn Zn -1.5491 0.6778 'International Tables Vol C Tables 4.2.6.8 and 6.1.1.4'
Pt Pt -4.5932 6.9264 'International Tables Vol C Tables 4.2.6.8 and 6.1.1.4'

loop_
_geom_angle_atom_site_label_1
_geom_angle_atom_site_label_2
_geom_angle_atom_site_label_3
_geom_angle
S1 Pt1 S2 86.39(5)
S1 Pt1 S3 179.38(6)
S2 Pt1 S3 93.93(5)
S1 Pt1 S4 92.86(5)
S2 Pt1 S4 177.41(5)
S3 Pt1 S4 86.84(5)
N1 Zn1 N2 74.92(18)
N1 Zn1 Cl1 108.00(13)
N2 Zn1 Cl1 109.64(14)
N1 Zn1 S2 135.07(13)
N2 Zn1 S2 84.81(14)
Cl1 Zn1 S2 116.56(6)
N1 Zn1 S1 84.41(13)
N2 Zn1 S1 135.21(14)
Cl1 Zn1 S1 114.47(6)
S2 Zn1 S1 82.59(5)
N4 Zn2 N3 74.51(18)
N4 Zn2 Cl2 106.54(14)
N3 Zn2 Cl2 110.46(13)
N4 Zn2 S3 134.89(14)
N3 Zn2 S3 84.32(13)
Cl2 Zn2 S3 118.17(6)
N4 Zn2 S4 85.55(14)
N3 Zn2 S4 136.23(13)
Cl2 Zn2 S4 112.47(6)
S3 Zn2 S4 83.02(5)
C1 S1 Pt1 107.5(2)
C1 S1 Zn1 97.6(2)
Pt1 S1 Zn1 85.09(5)
C9 S2 Pt1 108.2(2)
C9 S2 Zn1 98.7(2)
Pt1 S2 Zn1 85.60(5)
C10 S3 Pt1 107.4(2)
C10 S3 Zn2 98.72(19)
Pt1 S3 Zn2 83.20(5)
C18 S4 Pt1 105.4(2)
C18 S4 Zn2 96.9(2)
Pt1 S4 Zn2 83.03(5)
C2 N1 C6 113.2(5)
C2 N1 C3 109.7(4)
C6 N1 C3 110.7(4)
C2 N1 Zn1 109.5(4)
C6 N1 Zn1 105.8(3)
C3 N1 Zn1 107.7(4)
C7 N2 C5 111.5(5)
C7 N2 C8 112.8(5)
C5 N2 C8 109.9(5)
C7 N2 Zn1 105.0(3)
C5 N2 Zn1 108.6(4)
C8 N2 Zn1 108.9(4)
C11 N3 C12 108.4(4)
C11 N3 C15 112.1(4)
C12 N3 C15 111.9(4)
C11 N3 Zn2 109.6(3)
C12 N3 Zn2 110.6(4)
C15 N3 Zn2 104.2(3)
C17 N4 C16 113.7(5)
C17 N4 C14 109.2(5)
C16 N4 C14 110.5(5)
C17 N4 Zn2 109.0(4)
C16 N4 Zn2 104.9(4)
C14 N4 Zn2 109.5(4)
C2 C1 S1 112.5(4)
C2 C1 H1A 109.1
S1 C1 H1A 109.1
C2 C1 H1B 109.1
S1 C1 H1B 109.1
H1A C1 H1B 107.8
N1 C2 C1 114.5(5)
N1 C2 H2A 108.6
C1 C2 H2A 108.6
N1 C2 H2B 108.6
C1 C2 H2B 108.6
H2A C2 H2B 107.6
N1 C3 C4 113.8(5)
N1 C3 H3A 108.8
C4 C3 H3A 108.8
N1 C3 H3B 108.8
C4 C3 H3B 108.8
H3A C3 H3B 107.7
C5 C4 C3 115.7(5)
C5 C4 H4A 108.3
C3 C4 H4A 108.3
C5 C4 H4B 108.3
C3 C4 H4B 108.3
H4A C4 H4B 107.4
N2 C5 C4 114.5(5)
N2 C5 H5A 108.6
C4 C5 H5A 108.6
N2 C5 H5B 108.6
C4 C5 H5B 108.6
H5A C5 H5B 107.6
N1 C6 C7 111.6(5)
N1 C6 H6A 109.3
C7 C6 H6A 109.3
N1 C6 H6B 109.3
C7 C6 H6B 109.3
H6A C6 H6B 108.0
N2 C7 C6 112.2(5)
N2 C7 H7A 109.2
C6 C7 H7A 109.2
N2 C7 H7B 109.2
C6 C7 H7B 109.2
H7A C7 H7B 107.9
N2 C8 C9 115.3(5)
N2 C8 H8A 108.5
C9 C8 H8A 108.5
N2 C8 H8B 108.5
C9 C8 H8B 108.5
H8A C8 H8B 107.5
C8 C9 S2 111.6(4)
C8 C9 H9A 109.3
S2 C9 H9A 109.3
C8 C9 H9B 109.3
S2 C9 H9B 109.3
H9A C9 H9B 108.0
C11 C10 S3 112.8(4)
C11 C10 H10A 109.0
S3 C10 H10A 109.0
C11 C10 H10B 109.0
S3 C10 H10B 109.0
H10A C10 H10B 107.8
N3 C11 C10 114.1(5)
N3 C11 H11A 108.7
C10 C11 H11A 108.7
N3 C11 H11B 108.7
C10 C11 H11B 108.7
H11A C11 H11B 107.6
N3 C12 C13 112.5(5)
N3 C12 H12A 109.1
C13 C12 H12A 109.1
N3 C12 H12B 109.1
C13 C12 H12B 109.1
H12A C12 H12B 107.8
C14 C13 C12 115.7(5)
C14 C13 H13A 108.3
C12 C13 H13A 108.3
C14 C13 H13B 108.3
C12 C13 H13B 108.3
H13A C13 H13B 107.4
N4 C14 C13 113.9(5)
N4 C14 H14A 108.8
C13 C14 H14A 108.8
N4 C14 H14B 108.8
C13 C14 H14B 108.8
H14A C14 H14B 107.7
N3 C15 C16 111.2(5)
N3 C15 H15A 109.4
C16 C15 H15A 109.4
N3 C15 H15B 109.4
C16 C15 H15B 109.4
H15A C15 H15B 108.0
N4 C16 C15 112.5(5)
N4 C16 H16A 109.1
C15 C16 H16A 109.1
N4 C16 H16B 109.1
C15 C16 H16B 109.1
H16A C16 H16B 107.8
N4 C17 C18 114.8(5)
N4 C17 H17A 108.6
C18 C17 H17A 108.6
N4 C17 H17C 108.6
C18 C17 H17C 108.6
H17A C17 H17C 107.5
C17 C18 S4 112.4(4)
C17 C18 H18C 109.1
S4 C18 H18C 109.1
C17 C18 H18A 109.1
S4 C18 H18A 109.1
H18C C18 H18A 107.9

loop_
_geom_bond_atom_site_label_1
_geom_bond_atom_site_label_2
_geom_bond_distance
Pt1 S1 2.3401(14)
Pt1 S2 2.3407(15)
Pt1 S3 2.3437(15)
Pt1 S4 2.3465(15)
Zn1 N1 2.178(5)
Zn1 N2 2.196(5)
Zn1 Cl1 2.2520(17)
Zn1 S2 2.4159(17)
Zn1 S1 2.4390(16)
Zn2 N4 2.172(5)
Zn2 N3 2.195(5)
Zn2 Cl2 2.2559(16)
Zn2 S3 2.4295(17)
Zn2 S4 2.4349(16)
S1 C1 1.818(6)
S2 C9 1.857(6)
S3 C10 1.827(6)
S4 C18 1.863(6)
N1 C2 1.439(7)
N1 C6 1.470(7)
N1 C3 1.504(7)
N2 C7 1.456(8)
N2 C5 1.474(8)
N2 C8 1.475(8)
N3 C11 1.477(7)
N3 C12 1.478(7)
N3 C15 1.490(7)
N4 C17 1.465(8)
N4 C16 1.483(8)
N4 C14 1.485(7)
C1 C2 1.529(8)
C1 H1A 0.9900
C1 H1B 0.9900
C2 H2A 0.9900
C2 H2B 0.9900
C3 C4 1.531(8)
C3 H3A 0.9900
C3 H3B 0.9900
C4 C5 1.511(9)
C4 H4A 0.9900
C4 H4B 0.9900
C5 H5A 0.9900
C5 H5B 0.9900
C6 C7 1.569(8)
C6 H6A 0.9900
C6 H6B 0.9900
C7 H7A 0.9900
C7 H7B 0.9900
C8 C9 1.513(8)
C8 H8A 0.9900
C8 H8B 0.9900
C9 H9A 0.9900
C9 H9B 0.9900
C10 C11 1.527(8)
C10 H10A 0.9900
C10 H10B 0.9900
C11 H11A 0.9900
C11 H11B 0.9900
C12 C13 1.529(8)
C12 H12A 0.9900
C12 H12B 0.9900
C13 C14 1.524(9)
C13 H13A 0.9900
C13 H13B 0.9900
C14 H14A 0.9900
C14 H14B 0.9900
C15 C16 1.538(8)
C15 H15A 0.9900
C15 H15B 0.9900
C16 H16A 0.9900
C16 H16B 0.9900
C17 C18 1.519(8)
C17 H17A 0.9900
C17 H17C 0.9900
C18 H18C 0.9900
C18 H18A 0.9900

loop_
_geom_torsion_atom_site_label_1
_geom_torsion_atom_site_label_2
_geom_torsion_atom_site_label_3
_geom_torsion_atom_site_label_4
_geom_torsion
S2 Pt1 S1 C1 -130.0(2)
S3 Pt1 S1 C1 -10(5)
S4 Pt1 S1 C1 52.5(2)
S2 Pt1 S1 Zn1 -33.55(5)
S3 Pt1 S1 Zn1 87(5)
S4 Pt1 S1 Zn1 148.94(5)
N1 Zn1 S1 C1 2.7(2)
N2 Zn1 S1 C1 64.7(3)
Cl1 Zn1 S1 C1 -104.5(2)
S2 Zn1 S1 C1 139.6(2)
N1 Zn1 S1 Pt1 -104.28(13)
N2 Zn1 S1 Pt1 -42.3(2)
Cl1 Zn1 S1 Pt1 148.47(6)
S2 Zn1 S1 Pt1 32.61(5)
S1 Pt1 S2 C9 131.6(2)
S3 Pt1 S2 C9 -47.9(2)
S4 Pt1 S2 C9 -155.1(12)
S1 Pt1 S2 Zn1 33.88(5)
S3 Pt1 S2 Zn1 -145.58(5)
S4 Pt1 S2 Zn1 107.2(12)
N1 Zn1 S2 C9 -66.0(3)
N2 Zn1 S2 C9 -3.5(2)
Cl1 Zn1 S2 C9 105.9(2)
S1 Zn1 S2 C9 -140.4(2)
N1 Zn1 S2 Pt1 41.8(2)
N2 Zn1 S2 Pt1 104.35(14)
Cl1 Zn1 S2 Pt1 -146.27(6)
S1 Zn1 S2 Pt1 -32.57(5)
S1 Pt1 S3 C10 -164(13)
S2 Pt1 S3 C10 -44.0(2)
S4 Pt1 S3 C10 133.5(2)
S1 Pt1 S3 Zn2 98(5)
S2 Pt1 S3 Zn2 -141.08(5)
S4 Pt1 S3 Zn2 36.44(5)
N4 Zn2 S3 C10 -65.3(3)
N3 Zn2 S3 C10 -3.8(2)
Cl2 Zn2 S3 C10 106.4(2)
S4 Zn2 S3 C10 -141.8(2)
N4 Zn2 S3 Pt1 41.4(2)
N3 Zn2 S3 Pt1 102.85(13)
Cl2 Zn2 S3 Pt1 -146.95(6)
S4 Zn2 S3 Pt1 -35.16(5)
S1 Pt1 S4 C18 48.9(2)
S2 Pt1 S4 C18 -24.3(12)
S3 Pt1 S4 C18 -131.6(2)
S1 Pt1 S4 Zn2 144.19(5)
S2 Pt1 S4 Zn2 71.0(12)
S3 Pt1 S4 Zn2 -36.36(5)
N4 Zn2 S4 C18 3.6(2)
N3 Zn2 S4 C18 65.7(3)
Cl2 Zn2 S4 C18 -102.5(2)
S3 Zn2 S4 C18 139.9(2)
N4 Zn2 S4 Pt1 -101.15(14)
N3 Zn2 S4 Pt1 -39.09(19)
Cl2 Zn2 S4 Pt1 152.78(6)
S3 Zn2 S4 Pt1 35.13(5)
N2 Zn1 N1 C2 -167.7(4)
Cl1 Zn1 N1 C2 86.1(3)
S2 Zn1 N1 C2 -101.4(4)
S1 Zn1 N1 C2 -27.8(3)
N2 Zn1 N1 C6 -45.3(3)
Cl1 Zn1 N1 C6 -151.5(3)
S2 Zn1 N1 C6 20.9(4)
S1 Zn1 N1 C6 94.6(3)
N2 Zn1 N1 C3 73.0(4)
Cl1 Zn1 N1 C3 -33.1(4)
S2 Zn1 N1 C3 139.3(3)
S1 Zn1 N1 C3 -147.1(3)
N1 Zn1 N2 C7 46.0(4)
Cl1 Zn1 N2 C7 150.1(3)
S2 Zn1 N2 C7 -93.6(4)
S1 Zn1 N2 C7 -19.5(5)
N1 Zn1 N2 C5 -73.4(4)
Cl1 Zn1 N2 C5 30.7(4)
S2 Zn1 N2 C5 147.1(4)
S1 Zn1 N2 C5 -138.9(3)
N1 Zn1 N2 C8 167.0(4)
Cl1 Zn1 N2 C8 -88.9(4)
S2 Zn1 N2 C8 27.5(4)
S1 Zn1 N2 C8 101.5(4)
N4 Zn2 N3 C11 167.7(4)
Cl2 Zn2 N3 C11 -90.0(3)
S3 Zn2 N3 C11 27.9(3)
S4 Zn2 N3 C11 101.7(3)
N4 Zn2 N3 C12 -72.8(4)
Cl2 Zn2 N3 C12 29.4(4)
S3 Zn2 N3 C12 147.4(4)
S4 Zn2 N3 C12 -138.9(3)
N4 Zn2 N3 C15 47.6(3)
Cl2 Zn2 N3 C15 149.8(3)
S3 Zn2 N3 C15 -92.2(3)
S4 Zn2 N3 C15 -18.5(4)
N3 Zn2 N4 C17 -168.8(4)
Cl2 Zn2 N4 C17 84.0(4)
S3 Zn2 N4 C17 -103.7(4)
S4 Zn2 N4 C17 -28.2(4)
N3 Zn2 N4 C16 -46.8(4)
Cl2 Zn2 N4 C16 -154.0(3)
S3 Zn2 N4 C16 18.3(5)
S4 Zn2 N4 C16 93.9(4)
N3 Zn2 N4 C14 71.8(4)
Cl2 Zn2 N4 C14 -35.4(4)
S3 Zn2 N4 C14 136.9(3)
S4 Zn2 N4 C14 -147.6(4)
Pt1 S1 C1 C2 108.4(4)
Zn1 S1 C1 C2 21.2(4)
C6 N1 C2 C1 -66.5(7)
C3 N1 C2 C1 169.3(5)
Zn1 N1 C2 C1 51.3(6)
S1 C1 C2 N1 -49.7(6)
C2 N1 C3 C4 167.3(5)
C6 N1 C3 C4 41.6(7)
Zn1 N1 C3 C4 -73.6(5)
N1 C3 C4 C5 49.2(8)
C7 N2 C5 C4 -42.4(7)
C8 N2 C5 C4 -168.2(5)
Zn1 N2 C5 C4 72.8(6)
C3 C4 C5 N2 -49.0(8)
C2 N1 C6 C7 156.9(5)
C3 N1 C6 C7 -79.5(6)
Zn1 N1 C6 C7 36.9(5)
C5 N2 C7 C6 78.8(6)
C8 N2 C7 C6 -157.0(5)
Zn1 N2 C7 C6 -38.6(5)
N1 C6 C7 N2 1.5(7)
C7 N2 C8 C9 65.2(7)
C5 N2 C8 C9 -169.8(5)
Zn1 N2 C8 C9 -51.0(6)
N2 C8 C9 S2 48.5(7)
Pt1 S2 C9 C8 -108.5(5)
Zn1 S2 C9 C8 -20.3(5)
Pt1 S3 C10 C11 -105.5(4)
Zn2 S3 C10 C11 -20.0(4)
C12 N3 C11 C10 -171.1(5)
C15 N3 C11 C10 64.8(6)
Zn2 N3 C11 C10 -50.3(5)
S3 C10 C11 N3 47.7(6)
C11 N3 C12 C13 -166.9(5)
C15 N3 C12 C13 -42.7(7)
Zn2 N3 C12 C13 72.9(5)
N3 C12 C13 C14 -49.7(7)
C17 N4 C14 C13 166.8(5)
C16 N4 C14 C13 41.1(7)
Zn2 N4 C14 C13 -74.0(6)
C12 C13 C14 N4 50.6(7)
C11 N3 C15 C16 -158.2(5)
C12 N3 C15 C16 79.7(6)
Zn2 N3 C15 C16 -39.8(5)
C17 N4 C16 C15 157.0(5)
C14 N4 C16 C15 -79.8(6)
Zn2 N4 C16 C15 38.1(6)
N3 C15 C16 N4 1.5(7)
C16 N4 C17 C18 -64.9(7)
C14 N4 C17 C18 171.3(5)
Zn2 N4 C17 C18 51.7(6)
N4 C17 C18 S4 -49.3(7)
Pt1 S4 C18 C17 105.2(4)
Zn2 S4 C18 C17 20.6(5)
